data_7059655
loop_
_publ_author_name
'Konarev, Dmitri V.'
'Andronov, Mikhail G.'
'Batov, Mikhail S.'
'Kuzmin, Alexey V.'
'Khasanov, Salavat S.'
'Shestakov, Alexander F.'
'Otsuka, Akihiro'
'Yamochi, Hideki'
'Kitagawa, Hiroshi'
'Lyubovskaya, Rimma N.'

_publ_section_title
;
 Flavanthrone -- a new ligand with accessible radical anion and dianion
 states: preparation of zwitterionic {(Cp2V)2(flavanthrone)} and
 {(Cp2V)2(chloranil)} complexes
;
_journal_issue 26
_journal_name_full 'New Journal of Chemistry'
_journal_page_first 10849
_journal_page_last 10858
_journal_paper_doi 10.1039/D0NJ01208D
_journal_volume 44
_journal_year 2020
_chemical_formula_moiety '2(C16 H36 P), (C28 H12 N2 O2), 0.5(C6 H4 Cl2)'
_chemical_formula_sum 'C63 H86 Cl N2 O2 P2'
_chemical_formula_weight 1000.72
_chemical_melting_point ?
_chemical_name_common no
_chemical_name_systematic 'dianion salt of flavanthrone with tetrabutylphosphonium cations, o-dichlobenzene solvate'
_chemical_properties_physical Air-sensitive,Moisture-sensitive,Oxygen-sensitive
_space_group_crystal_system triclinic
_space_group_IT_number 2
_space_group_name_Hall '-P 1'
_space_group_name_H-M_alt 'P -1'
_atom_sites_solution_hydrogens geom
_atom_sites_solution_primary iterative
_atom_sites_solution_secondary difmap
_audit_creation_date 2020-01-15
_audit_creation_method
;
Olex2 1.3
(compiled Nov 21 2019 18:26:39 for OlexSys, GUI svn.r6003)
;
_audit_update_record
;
2020-02-22 deposited with the CCDC.	2020-05-18 downloaded from the CCDC.
;
_cell_angle_alpha 89.892(7)
_cell_angle_beta 84.445(6)
_cell_angle_gamma 72.298(7)
_cell_formula_units_Z 2
_cell_length_a 10.4142(6)
_cell_length_b 15.4474(15)
_cell_length_c 18.1276(16)
_cell_measurement_reflns_used 3535
_cell_measurement_temperature 109(2)
_cell_measurement_theta_max 23.4160
_cell_measurement_theta_min 3.7540
_cell_volume 2763.9(4)
_computing_cell_refinement 'CrysAlisPro 1.171.40.67a (Rigaku OD, 2019)'
_computing_data_collection 'CrysAlisPro 1.171.40.67a (Rigaku OD, 2019)'
_computing_data_reduction 'CrysAlisPro 1.171.40.67a (Rigaku OD, 2019)'
_computing_molecular_graphics 'Olex2 1.3 (Dolomanov et al., 2009)'
_computing_publication_material 'Olex2 1.3 (Dolomanov et al., 2009)'
_computing_structure_refinement 'SHELXL 2018/3 (Sheldrick, 2015)'
_computing_structure_solution 'olex2.solve 1.3 (Bourhis et al., 2015)'
_diffrn_ambient_environment N~2~
_diffrn_ambient_temperature 109(2)
_diffrn_detector 'CCD plate'
_diffrn_detector_area_resol_mean 5.2283
_diffrn_detector_type AtlasS2
_diffrn_measured_fraction_theta_full 0.992
_diffrn_measured_fraction_theta_max 0.992
_diffrn_measurement_details
;
List of Runs (angles in degrees, time in seconds):

  # Type    Start    End  Width  t~exp~   \w     \q     \k     \f   Frames
#--------------------------------------------------------------------------
  1  \w     50.00  85.00   1.00  110.00    --   11.89 178.00  30.00   35
  2  \w    -61.00  -8.00   1.00  110.00    --  -12.20 -37.00  90.00   53
  3  \w    -14.00  12.00   1.00  110.00    --  -12.20 -99.00   0.00   26
  4  \w    -41.00  65.00   1.00  110.00    --  -12.20  77.00 -90.00  106
  5  \w    -33.00  22.00   1.00  110.00    --  -12.20  37.00-120.00   55
  6  \w    -85.00   6.00   1.00  110.00    --  -12.20 -77.00  30.00   91
;
_diffrn_measurement_device 'four-circle diffractometer'
_diffrn_measurement_device_type 'Xcalibur, AtlasS2, Gemini'
_diffrn_measurement_method '\w scans'
_diffrn_orient_matrix_type 'CrysAlisPro convention (1999,Acta A55,543-557)'
_diffrn_orient_matrix_UB_11 -0.0045139000
_diffrn_orient_matrix_UB_12 0.0431620000
_diffrn_orient_matrix_UB_13 0.0153291000
_diffrn_orient_matrix_UB_21 -0.0126643000
_diffrn_orient_matrix_UB_22 0.0196506000
_diffrn_orient_matrix_UB_23 -0.0349950000
_diffrn_orient_matrix_UB_31 -0.0705684000
_diffrn_orient_matrix_UB_32 0.0087025000
_diffrn_orient_matrix_UB_33 0.0093473000
_diffrn_radiation_monochromator graphite
_diffrn_radiation_probe x-ray
_diffrn_radiation_type 'Mo K\a'
_diffrn_radiation_wavelength 0.71073
_diffrn_reflns_av_R_equivalents 0.0603
_diffrn_reflns_av_unetI/netI 0.1040
_diffrn_reflns_Laue_measured_fraction_full 0.992
_diffrn_reflns_Laue_measured_fraction_max 0.992
_diffrn_reflns_limit_h_max 12
_diffrn_reflns_limit_h_min -12
_diffrn_reflns_limit_k_max 15
_diffrn_reflns_limit_k_min -18
_diffrn_reflns_limit_l_max 21
_diffrn_reflns_limit_l_min -16
_diffrn_reflns_number 22488
_diffrn_reflns_point_group_measured_fraction_full 0.992
_diffrn_reflns_point_group_measured_fraction_max 0.992
_diffrn_reflns_theta_full 24.998
_diffrn_reflns_theta_max 24.998
_diffrn_reflns_theta_min 3.450
_diffrn_source 'fine-focus sealed X-ray tube'
_diffrn_source_type 'Enhance (Mo) X-ray Source'
_exptl_absorpt_coefficient_mu 0.172
_exptl_absorpt_correction_T_max 0.998
_exptl_absorpt_correction_T_min 0.994
_exptl_absorpt_correction_type analytical
_exptl_absorpt_process_details
;
CrysAlisPro 1.171.40.67a (Rigaku Oxford Diffraction, 2019)
Analytical numeric absorption correction using a multifaceted crystal
model based on expressions derived by R.C. Clark & J.S. Reid.
(Clark, R. C. & Reid, J. S. (1995). Acta Cryst. A51, 887-897)
Empirical absorption correction using spherical harmonics,
implemented in SCALE3 ABSPACK scaling algorithm.
;
_exptl_crystal_colour 'metallic dark black'
_exptl_crystal_colour_lustre metallic
_exptl_crystal_colour_modifier dark
_exptl_crystal_colour_primary black
_exptl_crystal_density_diffrn 1.202
_exptl_crystal_description block
_exptl_crystal_F_000 1082
_exptl_crystal_recrystallization_method 'Re-crystallisation from solvent: o-dichlorobenzene/n-hexane'
_exptl_crystal_size_max 0.41
_exptl_crystal_size_mid 0.126
_exptl_crystal_size_min 0.077
_refine_diff_density_max 0.343
_refine_diff_density_min -0.503
_refine_diff_density_rms 0.054
_refine_ls_extinction_method none
_refine_ls_goodness_of_fit_ref 1.033
_refine_ls_hydrogen_treatment constr
_refine_ls_matrix_type full
_refine_ls_number_parameters 815
_refine_ls_number_reflns 9658
_refine_ls_number_restraints 634
_refine_ls_restrained_S_all 1.013
_refine_ls_R_factor_all 0.1390
_refine_ls_R_factor_gt 0.0738
_refine_ls_shift/su_max 0.000
_refine_ls_shift/su_mean 0.000
_refine_ls_structure_factor_coef Fsqd
_refine_ls_weighting_details 'w=1/[\s^2^(Fo^2^)+(0.0783P)^2^+0.6399P] where P=(Fo^2^+2Fc^2^)/3'
_refine_ls_weighting_scheme calc
_refine_ls_wR_factor_gt 0.1621
_refine_ls_wR_factor_ref 0.2036
_reflns_Friedel_coverage 0.000
_reflns_number_gt 5462
_reflns_number_total 9658
_reflns_threshold_expression 'I > 2\s(I)'
_cod_data_source_file d0nj01208d2.cif
_cod_data_source_block Flavanthrone2Bu4P05DCB
_cod_depositor_comments
;
The following automatic conversions were performed:

data item '_chemical_melting_point' value 'not measured' was changed
to '?' -- the value is undefined or not given.

Automatic conversion script
Id: cif_fix_values 7556 2019-12-06 15:28:31Z antanas 

 Adding full bibliography for 7059654--7059658.cif.

 Adding full bibliography for 7059654--7059658.cif.
;
_cod_database_code 7059655
_shelx_shelxl_version_number 2018/3
_chemical_oxdiff_formula 'C126  H172  Cl2  N4  O4  P4  '
_shelx_space_group_comment
;
The symmetry employed for this shelxl refinement is uniquely defined
by the following loop, which should always be used as a source of
symmetry information in preference to the above space-group names.
They are only intended as comments.
;
_shelx_estimated_absorpt_t_max 0.987
_shelx_estimated_absorpt_t_min 0.933
_reflns_odcompleteness_completeness 99.15
_reflns_odcompleteness_iscentric 1
_reflns_odcompleteness_theta 26.32
_olex2_refinement_description
;
1. Fixed Uiso
 At 1.2 times of:
  All C(H) groups, All C(H,H) groups
 At 1.5 times of:
  All C(H,H,H) groups
2. Restrained distances
 C706-Cl72 \\sim C701-Cl71
 with sigma of 0.02
 C706-C701 \\sim C701-C702 \\sim C702-C703 \\sim C703-C704 \\sim C704-C705
\\sim C705-C706
 with sigma of 0.02
 C706-C702 \\sim C706-C704 \\sim C703-C701 \\sim C703-C705 \\sim C701-C705
\\sim C702-C704
 with sigma of 0.04
 Cl72-C705 \\sim Cl72-C701 \\sim Cl71-C706 \\sim Cl71-C702
 with sigma of 0.04
 P401-C405 \\sim P501-C509
 with sigma of 0.02
 P401-C409 \\sim P501-C505
 with sigma of 0.02
 P401-C401 \\sim P501-C501
 with sigma of 0.02
 P401-C413 \\sim P501-C513
 with sigma of 0.02
 C416-C415 \\sim C516-C515
 with sigma of 0.02
 C407-C408 \\sim C511-C512
 with sigma of 0.02
 C407-C406 \\sim C511-C510
 with sigma of 0.02
 C405-C406 \\sim C509-C510
 with sigma of 0.02
 C404-C403 \\sim C504-C503
 with sigma of 0.02
 C410-C409 \\sim C506-C505
 with sigma of 0.02
 C410-C411 \\sim C506-C507
 with sigma of 0.02
 C415-C414 \\sim C515-C514
 with sigma of 0.02
 C402-C401 \\sim C502-C501
 with sigma of 0.02
 C402-C403 \\sim C502-C503
 with sigma of 0.02
 C412-C411 \\sim C508-C507
 with sigma of 0.02
 C414-C413 \\sim C514-C513
 with sigma of 0.02
 P401-C406 \\sim P501-C510
 with sigma of 0.04
 P401-C410 \\sim P501-C506
 with sigma of 0.04
 P401-C402 \\sim P501-C502
 with sigma of 0.04
 P401-C414 \\sim P501-C514
 with sigma of 0.04
 C416-C414 \\sim C516-C514
 with sigma of 0.04
 C407-C405 \\sim C511-C509
 with sigma of 0.04
 C408-C406 \\sim C512-C510
 with sigma of 0.04
 C405-C409 \\sim C509-C505
 with sigma of 0.04
 C405-C401 \\sim C509-C501
 with sigma of 0.04
 C405-C413 \\sim C509-C513
 with sigma of 0.04
 C404-C402 \\sim C504-C502
 with sigma of 0.04
 C410-C412 \\sim C506-C508
 with sigma of 0.04
 C409-C401 \\sim C505-C501
 with sigma of 0.04
 C409-C411 \\sim C505-C507
 with sigma of 0.04
 C409-C413 \\sim C505-C513
 with sigma of 0.04
 C415-C413 \\sim C515-C513
 with sigma of 0.04
 C401-C403 \\sim C501-C503
 with sigma of 0.04
 C401-C413 \\sim C501-C513
 with sigma of 0.04
3. Restrained planarity
 Cl71, Cl72, C701, C702, C703, C704, C705, C706
 with sigma of 0.1
4. Uiso/Uaniso restraints and constraints
Cl71 \\sim Cl72 \\sim C701 \\sim C702 \\sim C703 \\sim C704 \\sim C705 \\sim
C706: within 2A with sigma of 0.04 and sigma for terminal atoms of 0.08 within
2A
C405 \\sim C406 \\sim C407 \\sim C408 \\sim C509 \\sim C510 \\sim C511 \\sim
C512: within 5A with sigma of 0.01 and sigma for terminal atoms of 0.02 within
5A
C410 \\sim C412 \\sim C506 \\sim C508: within 5A with sigma of 0.01 and sigma
for terminal atoms of 0.02 within 5A
C401 \\sim C402 \\sim C403 \\sim C404 \\sim C501 \\sim C502 \\sim C503 \\sim
C504: within 5A with sigma of 0.01 and sigma for terminal atoms of 0.02 within
5A
C414 \\sim C415 \\sim C416 \\sim C514 \\sim C515 \\sim C516: within 5A with
sigma of 0.01 and sigma for terminal atoms of 0.02 within 5A
5. Rigid body (RIGU) restrains
 Cl71, Cl72, C701, C702, C703, C704, C705, C706
 with sigma for 1-2 distances of 0.004 and sigma for 1-3 distances of 0.004
6. Others
 Sof(P501)=Sof(C501)=Sof(H50A)=Sof(H50B)=Sof(C502)=Sof(H50C)=Sof(H50D)=
 Sof(C503)=Sof(H50E)=Sof(H50F)=Sof(C504)=Sof(H50G)=Sof(H50H)=Sof(H50I)=
 Sof(C505)=Sof(H50J)=Sof(H50K)=Sof(C506)=Sof(H50L)=Sof(H50M)=Sof(C507)=
 Sof(H50N)=Sof(H50O)=Sof(C508)=Sof(H50P)=Sof(H50Q)=Sof(H50R)=Sof(C509)=
 Sof(H50S)=Sof(H50T)=Sof(C510)=Sof(H51A)=Sof(H51B)=Sof(C511)=Sof(H51C)=
 Sof(H51D)=Sof(C512)=Sof(H51E)=Sof(H51F)=Sof(H51G)=Sof(C513)=Sof(H51H)=
 Sof(H51I)=Sof(C514)=Sof(H51J)=Sof(H51K)=Sof(C515)=Sof(H51L)=Sof(H51M)=
 Sof(C516)=Sof(H51N)=Sof(H51O)=Sof(H51P)=1-FVAR(1)
 Sof(P401)=Sof(C401)=Sof(H40A)=Sof(H40B)=Sof(C402)=Sof(H40C)=Sof(H40D)=
 Sof(C403)=Sof(H40E)=Sof(H40F)=Sof(C404)=Sof(H40G)=Sof(H40H)=Sof(H40I)=
 Sof(C405)=Sof(H40J)=Sof(H40K)=Sof(C406)=Sof(H40L)=Sof(H40M)=Sof(C407)=
 Sof(H40N)=Sof(H40O)=Sof(C408)=Sof(H40P)=Sof(H40Q)=Sof(H40R)=Sof(C409)=
 Sof(H40S)=Sof(H40T)=Sof(C410)=Sof(H41A)=Sof(H41B)=Sof(C411)=Sof(H41C)=
 Sof(H41D)=Sof(C412)=Sof(H41E)=Sof(H41F)=Sof(H41G)=Sof(C413)=Sof(H41H)=
 Sof(H41I)=Sof(C414)=Sof(H41J)=Sof(H41K)=Sof(C415)=Sof(H41L)=Sof(H41M)=
 Sof(C416)=Sof(H41N)=Sof(H41O)=Sof(H41P)=FVAR(1)
 Fixed Sof: Cl72(0.5) Cl71(0.5) C701(0.5) C702(0.5) H702(0.5) C703(0.5)
 H703(0.5) C704(0.5) H704(0.5) C705(0.5) H705(0.5) C706(0.5)
7.a Free rotating group:
 Cl72(Cl71,C701,C702,C703,C704,C705,C706)
7.b Secondary CH2 refined with riding coordinates:
 C301(H30A,H30B), C302(H30C,H30D), C303(H30E,H30F), C305(H30J,H30K), C306(H30L,
 H30M), C307(H30N,H30O), C309(H30S,H30T), C310(H31A,H31B), C311(H31C,H31D),
 C313(H31H,H31I), C314(H31J,H31K), C315(H31L,H31M), C401(H40A,H40B), C402(H40C,
 H40D), C403(H40E,H40F), C405(H40J,H40K), C406(H40L,H40M), C407(H40N,H40O),
 C409(H40S,H40T), C410(H41A,H41B), C411(H41C,H41D), C413(H41H,H41I), C414(H41J,
 H41K), C415(H41L,H41M), C501(H50A,H50B), C502(H50C,H50D), C503(H50E,H50F),
 C505(H50J,H50K), C506(H50L,H50M), C507(H50N,H50O), C509(H50S,H50T), C510(H51A,
 H51B), C511(H51C,H51D), C513(H51H,H51I), C514(H51J,H51K), C515(H51L,H51M)
7.c Aromatic/amide H refined with riding coordinates:
 C101(H101), C102(H102), C106(H106), C107(H107), C108(H108), C109(H109),
 C1T(H1T), C204(H204), C208(H208), C209(H209), C212(H212), C213(H213),
 C702(H702), C703(H703), C704(H704), C705(H705)
7.d Idealised Me refined as rotating group:
 C304(H30G,H30H,H30I), C308(H30P,H30Q,H30R), C312(H31E,H31F,H31G), C316(H31N,
 H31O,H31P), C404(H40G,H40H,H40I), C408(H40P,H40Q,H40R), C412(H41E,H41F,H41G),
 C416(H41N,H41O,H41P), C504(H50G,H50H,H50I), C508(H50P,H50Q,H50R), C512(H51E,
 H51F,H51G), C516(H51N,H51O,H51P)
;
_olex2_submission_special_instructions 'No special instructions were received'
_oxdiff_exptl_absorpt_empirical_details
;
Empirical correction (ABSPACK) includes:
- Absorption correction using spherical harmonics
- Frame scaling
;
_oxdiff_exptl_absorpt_empirical_full_max 1.090
_oxdiff_exptl_absorpt_empirical_full_min 0.948

loop_
_space_group_symop_operation_xyz
'x, y, z'
'-x, -y, -z'

loop_
_atom_site_label
_atom_site_type_symbol
_atom_site_fract_x
_atom_site_fract_y
_atom_site_fract_z
_atom_site_U_iso_or_equiv
_atom_site_adp_type
_atom_site_occupancy
_atom_site_site_symmetry_order
_atom_site_calc_flag
_atom_site_refinement_flags_posn
_atom_site_refinement_flags_adp
_atom_site_refinement_flags_occupancy
_atom_site_disorder_assembly
_atom_site_disorder_group
P301 P 0.02136(9) 0.62920(6) 0.69610(5) 0.0348(3) Uani 1 1 d . . . . .
C301 C 0.1347(4) 0.6906(2) 0.7181(2) 0.0384(9) Uani 1 1 d . . . . .
H30A H 0.154714 0.678035 0.768891 0.046 Uiso 1 1 calc R U . . .
H30B H 0.218950 0.666136 0.686623 0.046 Uiso 1 1 calc R U . . .
C302 C 0.0876(3) 0.7934(2) 0.7102(2) 0.0380(9) Uani 1 1 d . . . . .
H30C H 0.050217 0.807744 0.663129 0.046 Uiso 1 1 calc R U . . .
H30D H 0.016260 0.820555 0.749392 0.046 Uiso 1 1 calc R U . . .
C303 C 0.2023(4) 0.8337(2) 0.7143(2) 0.0410(9) Uani 1 1 d . . . . .
H30E H 0.273413 0.806497 0.675012 0.049 Uiso 1 1 calc R U . . .
H30F H 0.239923 0.818866 0.761264 0.049 Uiso 1 1 calc R U . . .
C304 C 0.1573(4) 0.9361(2) 0.7069(3) 0.0553(12) Uani 1 1 d . . . . .
H30G H 0.124040 0.951127 0.659460 0.083 Uiso 1 1 calc R U . . .
H30H H 0.232834 0.958569 0.711086 0.083 Uiso 1 1 calc R U . . .
H30I H 0.086679 0.963461 0.745477 0.083 Uiso 1 1 calc R U . . .
C305 C -0.1395(3) 0.6680(2) 0.7513(2) 0.0400(9) Uani 1 1 d . . . . .
H30J H -0.184279 0.621631 0.748939 0.048 Uiso 1 1 calc R U . . .
H30K H -0.123011 0.674126 0.802513 0.048 Uiso 1 1 calc R U . . .
C306 C -0.2360(4) 0.7581(2) 0.7291(2) 0.0471(10) Uani 1 1 d . . . . .
H30L H -0.196356 0.806354 0.736329 0.056 Uiso 1 1 calc R U . . .
H30M H -0.247374 0.754597 0.676779 0.056 Uiso 1 1 calc R U . . .
C307 C -0.3743(3) 0.7814(2) 0.7739(2) 0.0439(10) Uani 1 1 d . . . . .
H30N H -0.414904 0.733811 0.765942 0.053 Uiso 1 1 calc R U . . .
H30O H -0.363084 0.784147 0.826211 0.053 Uiso 1 1 calc R U . . .
C308 C -0.4681(4) 0.8716(3) 0.7520(3) 0.0655(13) Uani 1 1 d . . . . .
H30P H -0.479654 0.869040 0.700251 0.098 Uiso 1 1 calc R U . . .
H30Q H -0.429588 0.919160 0.761327 0.098 Uiso 1 1 calc R U . . .
H30R H -0.554537 0.883800 0.780655 0.098 Uiso 1 1 calc R U . . .
C309 C 0.0967(3) 0.5117(2) 0.7146(2) 0.0377(9) Uani 1 1 d . . . . .
H30S H 0.095376 0.504871 0.767844 0.045 Uiso 1 1 calc R U . . .
H30T H 0.041903 0.477133 0.696534 0.045 Uiso 1 1 calc R U . . .
C310 C 0.2419(4) 0.4716(2) 0.6796(2) 0.0414(10) Uani 1 1 d . . . . .
H31A H 0.299867 0.500607 0.701804 0.050 Uiso 1 1 calc R U . . .
H31B H 0.246021 0.483442 0.626965 0.050 Uiso 1 1 calc R U . . .
C311 C 0.2933(4) 0.3691(2) 0.6905(3) 0.0541(12) Uani 1 1 d . . . . .
H31C H 0.287010 0.357352 0.743088 0.065 Uiso 1 1 calc R U . . .
H31D H 0.236217 0.340118 0.667386 0.065 Uiso 1 1 calc R U . . .
C312 C 0.4391(4) 0.3282(3) 0.6573(4) 0.096(2) Uani 1 1 d . . . . .
H31E H 0.447291 0.344533 0.606340 0.144 Uiso 1 1 calc R U . . .
H31F H 0.464765 0.263253 0.660310 0.144 Uiso 1 1 calc R U . . .
H31G H 0.497388 0.351090 0.684347 0.144 Uiso 1 1 calc R U . . .
C313 C -0.0060(4) 0.6424(2) 0.60009(19) 0.0376(9) Uani 1 1 d . . . . .
H31H H -0.042447 0.706603 0.590626 0.045 Uiso 1 1 calc R U . . .
H31I H 0.080348 0.619189 0.570214 0.045 Uiso 1 1 calc R U . . .
C314 C -0.1025(4) 0.5933(3) 0.5762(2) 0.0456(10) Uani 1 1 d . . . . .
H31J H -0.176791 0.601627 0.614877 0.055 Uiso 1 1 calc R U . . .
H31K H -0.054844 0.528746 0.570844 0.055 Uiso 1 1 calc R U . . .
C315 C -0.1605(5) 0.6269(3) 0.5031(2) 0.0582(12) Uani 1 1 d . . . . .
H31L H -0.086601 0.627201 0.466280 0.070 Uiso 1 1 calc R U . . .
H31M H -0.203979 0.584599 0.485575 0.070 Uiso 1 1 calc R U . . .
C316 C -0.2626(5) 0.7215(3) 0.5101(3) 0.0736(15) Uani 1 1 d . . . . .
H31N H -0.295898 0.738539 0.462919 0.110 Uiso 1 1 calc R U . . .
H31O H -0.219495 0.764215 0.525768 0.110 Uiso 1 1 calc R U . . .
H31P H -0.336717 0.721644 0.545972 0.110 Uiso 1 1 calc R U . . .
O101 O 0.4803(3) 0.2364(2) 0.93268(18) 0.0806(11) Uani 1 1 d . . . . .
N101 N 0.0363(3) 0.6277(2) 0.92017(18) 0.0529(9) Uani 1 1 d . . . . .
C101 C 0.3225(8) 0.0686(4) 1.0752(3) 0.0924(19) Uani 1 1 d . . . . .
H101 H 0.374292 0.009731 1.084473 0.111 Uiso 1 1 calc R U . . .
C102 C 0.3775(6) 0.1216(4) 1.0285(3) 0.0808(17) Uani 1 1 d . . . . .
H102 H 0.465627 0.097853 1.006128 0.097 Uiso 1 1 calc R U . . .
C103 C 0.3002(5) 0.2126(3) 1.0143(2) 0.0646(13) Uani 1 1 d . . . . .
C104 C 0.3591(5) 0.2676(3) 0.9633(3) 0.0660(14) Uani 1 1 d . . . . .
C105 C 0.2726(4) 0.3564(3) 0.9494(2) 0.0543(11) Uani 1 1 d . . . . .
C106 C 0.3156(4) 0.4149(4) 0.8989(2) 0.0637(13) Uani 1 1 d . . . . .
H106 H 0.399497 0.392328 0.871426 0.076 Uiso 1 1 calc R U . . .
C107 C 0.2408(4) 0.5018(4) 0.8887(2) 0.0625(13) Uani 1 1 d . . . . .
H107 H 0.274665 0.536958 0.855024 0.075 Uiso 1 1 calc R U . . .
C108 C 0.1914(7) 0.1021(4) 1.1083(3) 0.0890(18) Uani 1 1 d . . . . .
H108 H 0.154595 0.065385 1.138771 0.107 Uiso 1 1 calc R U . . .
C109 C 0.1167(6) 0.1881(3) 1.0964(3) 0.0711(14) Uani 1 1 d . . . . .
H109 H 0.028785 0.209643 1.119477 0.085 Uiso 1 1 calc R U . . .
C110 C 0.1668(5) 0.2468(3) 1.0501(2) 0.0591(12) Uani 1 1 d . . . . .
C111 C 0.0872(4) 0.3395(3) 1.0400(2) 0.0506(11) Uani 1 1 d . . . . .
C112 C 0.1423(4) 0.3916(3) 0.9887(2) 0.0477(10) Uani 1 1 d . . . . .
C113 C 0.0640(4) 0.4821(3) 0.9793(2) 0.0427(10) Uani 1 1 d . . . . .
C114 C 0.1094(4) 0.5408(3) 0.9293(2) 0.0497(11) Uani 1 1 d . . . . .
O201 O 0.1309(3) 0.60022(17) 0.29930(14) 0.0479(7) Uani 1 1 d . . . . .
N201 N 0.3592(3) 0.65581(19) 0.55295(16) 0.0365(7) Uani 1 1 d . . . . .
C1T C -0.0334(4) 0.8449(3) 0.4228(3) 0.0527(12) Uani 1 1 d . . . . .
H1T H -0.110073 0.888827 0.409314 0.063 Uiso 1 1 calc R U . . .
C201 C 0.3061(3) 0.5476(2) 0.37760(19) 0.0346(9) Uani 1 1 d . . . . .
C202 C 0.1880(4) 0.6122(2) 0.3553(2) 0.0391(9) Uani 1 1 d . . . . .
C203 C 0.1346(4) 0.6965(2) 0.4017(2) 0.0381(9) Uani 1 1 d . . . . .
C204 C 0.0186(4) 0.7639(3) 0.3823(2) 0.0478(11) Uani 1 1 d . . . . .
H204 H -0.023681 0.753732 0.341724 0.057 Uiso 1 1 calc R U . . .
C205 C 0.3607(3) 0.5617(2) 0.44405(18) 0.0320(8) Uani 1 1 d . . . . .
C206 C 0.3091(3) 0.6417(2) 0.4890(2) 0.0345(9) Uani 1 1 d . . . . .
C207 C 0.1954(3) 0.7122(2) 0.4640(2) 0.0351(9) Uani 1 1 d . . . . .
C208 C 0.1407(4) 0.7961(2) 0.5035(2) 0.0441(10) Uani 1 1 d . . . . .
H208 H 0.181745 0.807576 0.544111 0.053 Uiso 1 1 calc R U . . .
C209 C 0.0289(4) 0.8607(3) 0.4833(3) 0.0524(12) Uani 1 1 d . . . . .
H209 H -0.005646 0.915369 0.510253 0.063 Uiso 1 1 calc R U . . .
C210 C 0.5263(3) 0.5072(2) 0.53263(17) 0.0317(8) Uani 1 1 d . . . . .
C211 C 0.4653(4) 0.5898(2) 0.57491(19) 0.0339(9) Uani 1 1 d . . . . .
C212 C 0.5200(4) 0.5998(3) 0.64269(19) 0.0386(9) Uani 1 1 d . . . . .
H212 H 0.480519 0.651910 0.672384 0.046 Uiso 1 1 calc R U . . .
C213 C 0.6278(4) 0.5348(2) 0.6643(2) 0.0391(9) Uani 1 1 d . . . . .
H213 H 0.660663 0.544100 0.708535 0.047 Uiso 1 1 calc R U . . .
P401 P 0.1541(2) 0.72140(14) 0.11806(11) 0.0375(5) Uani 0.696(3) 1 d D . P A 1
C401 C 0.2249(6) 0.7467(3) 0.0286(3) 0.0441(14) Uani 0.696(3) 1 d D U P A 1
H40A H 0.322909 0.726533 0.027312 0.053 Uiso 0.696(3) 1 calc R U P A 1
H40B H 0.200637 0.712006 -0.009300 0.053 Uiso 0.696(3) 1 calc R U P A 1
C402 C 0.1789(7) 0.8462(4) 0.0098(3) 0.0471(16) Uani 0.696(3) 1 d D U P A 1
H40C H 0.205513 0.881252 0.046504 0.056 Uiso 0.696(3) 1 calc R U P A 1
H40D H 0.080890 0.867246 0.011651 0.056 Uiso 0.696(3) 1 calc R U P A 1
C403 C 0.2395(6) 0.8628(4) -0.0670(3) 0.0455(14) Uani 0.696(3) 1 d D U P A 1
H40E H 0.219728 0.823809 -0.103313 0.055 Uiso 0.696(3) 1 calc R U P A 1
H40F H 0.337137 0.846971 -0.067636 0.055 Uiso 0.696(3) 1 calc R U P A 1
C404 C 0.1829(7) 0.9622(4) -0.0887(4) 0.0538(19) Uani 0.696(3) 1 d D U P A 1
H40G H 0.223836 0.970297 -0.136877 0.081 Uiso 0.696(3) 1 calc R U P A 1
H40H H 0.202774 1.000984 -0.053037 0.081 Uiso 0.696(3) 1 calc R U P A 1
H40I H 0.086527 0.977579 -0.089584 0.081 Uiso 0.696(3) 1 calc R U P A 1
C405 C 0.2337(6) 0.7540(4) 0.1913(4) 0.0359(15) Uani 0.696(3) 1 d D U P A 1
H40J H 0.224713 0.716519 0.233323 0.043 Uiso 0.696(3) 1 calc R U P A 1
H40K H 0.329630 0.739468 0.175303 0.043 Uiso 0.696(3) 1 calc R U P A 1
C406 C 0.1829(7) 0.8530(5) 0.2185(4) 0.0413(18) Uani 0.696(3) 1 d D U P A 1
H40L H 0.186277 0.891714 0.176636 0.050 Uiso 0.696(3) 1 calc R U P A 1
H40M H 0.088963 0.867201 0.238925 0.050 Uiso 0.696(3) 1 calc R U P A 1
C407 C 0.2642(8) 0.8744(5) 0.2768(4) 0.0417(18) Uani 0.696(3) 1 d D U P A 1
H40N H 0.357577 0.860852 0.255676 0.050 Uiso 0.696(3) 1 calc R U P A 1
H40O H 0.262798 0.833909 0.317693 0.050 Uiso 0.696(3) 1 calc R U P A 1
C408 C 0.2168(10) 0.9716(5) 0.3078(4) 0.060(2) Uani 0.696(3) 1 d D U P A 1
H40P H 0.209764 1.012938 0.267701 0.090 Uiso 0.696(3) 1 calc R U P A 1
H40Q H 0.280921 0.980134 0.339536 0.090 Uiso 0.696(3) 1 calc R U P A 1
H40R H 0.129870 0.983160 0.335754 0.090 Uiso 0.696(3) 1 calc R U P A 1
C409 C 0.1842(5) 0.6009(3) 0.1219(3) 0.0405(14) Uani 0.696(3) 1 d D . P A 1
H40S H 0.137339 0.588006 0.167417 0.049 Uiso 0.696(3) 1 calc R U P A 1
H40T H 0.144762 0.581810 0.080900 0.049 Uiso 0.696(3) 1 calc R U P A 1
C410 C 0.3310(18) 0.5447(5) 0.1186(8) 0.056(3) Uani 0.696(3) 1 d D U P A 1
H41A H 0.380089 0.562087 0.075763 0.068 Uiso 0.696(3) 1 calc R U P A 1
H41B H 0.368163 0.558838 0.162423 0.068 Uiso 0.696(3) 1 calc R U P A 1
C411 C 0.3543(6) 0.4448(4) 0.1138(3) 0.0447(15) Uani 0.696(3) 1 d D . P A 1
H41C H 0.315700 0.431590 0.070167 0.054 Uiso 0.696(3) 1 calc R U P A 1
H41D H 0.304176 0.428308 0.156617 0.054 Uiso 0.696(3) 1 calc R U P A 1
C412 C 0.4979(11) 0.3847(8) 0.1102(8) 0.080(4) Uani 0.696(3) 1 d D U P A 1
H41E H 0.549663 0.400081 0.068276 0.120 Uiso 0.696(3) 1 calc R U P A 1
H41F H 0.500309 0.322351 0.105109 0.120 Uiso 0.696(3) 1 calc R U P A 1
H41G H 0.535958 0.393067 0.154800 0.120 Uiso 0.696(3) 1 calc R U P A 1
C413 C -0.0260(7) 0.7806(5) 0.1283(3) 0.0421(15) Uani 0.696(3) 1 d D . P A 1
H41H H -0.039835 0.845184 0.135096 0.051 Uiso 0.696(3) 1 calc R U P A 1
H41I H -0.063860 0.771897 0.083043 0.051 Uiso 0.696(3) 1 calc R U P A 1
C414 C -0.1010(6) 0.7484(4) 0.1930(3) 0.0532(15) Uani 0.696(3) 1 d D U P A 1
H41J H -0.037772 0.720804 0.228533 0.064 Uiso 0.696(3) 1 calc R U P A 1
H41K H -0.137111 0.702184 0.175324 0.064 Uiso 0.696(3) 1 calc R U P A 1
C415 C -0.2167(6) 0.8255(4) 0.2316(4) 0.0570(16) Uani 0.696(3) 1 d D U P A 1
H41L H -0.249554 0.804085 0.277829 0.068 Uiso 0.696(3) 1 calc R U P A 1
H41M H -0.182607 0.875112 0.243428 0.068 Uiso 0.696(3) 1 calc R U P A 1
C416 C -0.3299(10) 0.8595(7) 0.1862(8) 0.055(3) Uani 0.696(3) 1 d D U P A 1
H41N H -0.297371 0.878514 0.139497 0.083 Uiso 0.696(3) 1 calc R U P A 1
H41O H -0.397185 0.910247 0.211575 0.083 Uiso 0.696(3) 1 calc R U P A 1
H41P H -0.369140 0.812095 0.177845 0.083 Uiso 0.696(3) 1 calc R U P A 1
P501 P 0.2088(5) 0.7441(3) 0.1230(3) 0.0372(12) Uani 0.304(3) 1 d D . P A 2
C501 C 0.2014(14) 0.8329(8) 0.0571(6) 0.045(2) Uani 0.304(3) 1 d D U P A 2
H50A H 0.137548 0.889044 0.078241 0.054 Uiso 0.304(3) 1 calc R U P A 2
H50B H 0.289757 0.842115 0.049702 0.054 Uiso 0.304(3) 1 calc R U P A 2
C502 C 0.1600(16) 0.8143(9) -0.0178(7) 0.048(3) Uani 0.304(3) 1 d D U P A 2
H50C H 0.079681 0.794827 -0.010079 0.057 Uiso 0.304(3) 1 calc R U P A 2
H50D H 0.231880 0.764800 -0.042946 0.057 Uiso 0.304(3) 1 calc R U P A 2
C503 C 0.1307(13) 0.8966(8) -0.0678(7) 0.051(2) Uani 0.304(3) 1 d D U P A 2
H50E H 0.106005 0.879643 -0.114695 0.061 Uiso 0.304(3) 1 calc R U P A 2
H50F H 0.054175 0.944766 -0.044606 0.061 Uiso 0.304(3) 1 calc R U P A 2
C504 C 0.2494(16) 0.9313(12) -0.0821(10) 0.059(4) Uani 0.304(3) 1 d D U P A 2
H50G H 0.235789 0.971872 -0.122818 0.089 Uiso 0.304(3) 1 calc R U P A 2
H50H H 0.330043 0.881194 -0.094055 0.089 Uiso 0.304(3) 1 calc R U P A 2
H50I H 0.258933 0.963312 -0.038596 0.089 Uiso 0.304(3) 1 calc R U P A 2
C505 C 0.3181(12) 0.6405(6) 0.0757(6) 0.041(3) Uani 0.304(3) 1 d D . P A 2
H50J H 0.275747 0.629149 0.032873 0.049 Uiso 0.304(3) 1 calc R U P A 2
H50K H 0.402803 0.650785 0.057380 0.049 Uiso 0.304(3) 1 calc R U P A 2
C506 C 0.350(5) 0.5570(11) 0.1204(16) 0.049(5) Uani 0.304(3) 1 d D U P A 2
H50L H 0.265685 0.549095 0.142382 0.059 Uiso 0.304(3) 1 calc R U P A 2
H50M H 0.400567 0.565523 0.160528 0.059 Uiso 0.304(3) 1 calc R U P A 2
C507 C 0.4299(14) 0.4722(7) 0.0769(7) 0.044(4) Uani 0.304(3) 1 d D . P A 2
H50N H 0.516845 0.478253 0.057711 0.053 Uiso 0.304(3) 1 calc R U P A 2
H50O H 0.382205 0.465533 0.034924 0.053 Uiso 0.304(3) 1 calc R U P A 2
C508 C 0.453(3) 0.3880(14) 0.1217(16) 0.056(5) Uani 0.304(3) 1 d D U P A 2
H50P H 0.497807 0.335535 0.090082 0.084 Uiso 0.304(3) 1 calc R U P A 2
H50Q H 0.367834 0.383442 0.143512 0.084 Uiso 0.304(3) 1 calc R U P A 2
H50R H 0.509002 0.391029 0.160198 0.084 Uiso 0.304(3) 1 calc R U P A 2
C509 C 0.2796(15) 0.7673(10) 0.2027(8) 0.035(3) Uani 0.304(3) 1 d D U P A 2
H50S H 0.272697 0.722641 0.239331 0.042 Uiso 0.304(3) 1 calc R U P A 2
H50T H 0.375194 0.758587 0.189272 0.042 Uiso 0.304(3) 1 calc R U P A 2
C510 C 0.2168(18) 0.8616(11) 0.2390(10) 0.036(3) Uani 0.304(3) 1 d D U P A 2
H51A H 0.218243 0.906475 0.201695 0.043 Uiso 0.304(3) 1 calc R U P A 2
H51B H 0.122643 0.868894 0.255663 0.043 Uiso 0.304(3) 1 calc R U P A 2
C511 C 0.2848(19) 0.8819(12) 0.3040(9) 0.037(3) Uani 0.304(3) 1 d D U P A 2
H51C H 0.378163 0.876467 0.287039 0.045 Uiso 0.304(3) 1 calc R U P A 2
H51D H 0.285859 0.835883 0.340703 0.045 Uiso 0.304(3) 1 calc R U P A 2
C512 C 0.219(2) 0.9756(11) 0.3419(8) 0.043(4) Uani 0.304(3) 1 d D U P A 2
H51E H 0.222623 1.021973 0.307175 0.065 Uiso 0.304(3) 1 calc R U P A 2
H51F H 0.266726 0.981377 0.383393 0.065 Uiso 0.304(3) 1 calc R U P A 2
H51G H 0.126122 0.982149 0.358854 0.065 Uiso 0.304(3) 1 calc R U P A 2
C513 C 0.0447(13) 0.7294(8) 0.1475(6) 0.035(3) Uani 0.304(3) 1 d D . P A 2
H51H H 0.027637 0.692456 0.108657 0.042 Uiso 0.304(3) 1 calc R U P A 2
H51I H 0.049541 0.694974 0.192523 0.042 Uiso 0.304(3) 1 calc R U P A 2
C514 C -0.0791(12) 0.8160(9) 0.1601(9) 0.047(3) Uani 0.304(3) 1 d D U P A 2
H51J H -0.063276 0.853879 0.198625 0.057 Uiso 0.304(3) 1 calc R U P A 2
H51K H -0.087174 0.850126 0.114854 0.057 Uiso 0.304(3) 1 calc R U P A 2
C515 C -0.2127(12) 0.7963(8) 0.1821(8) 0.041(2) Uani 0.304(3) 1 d D U P A 2
H51L H -0.232244 0.761264 0.142711 0.049 Uiso 0.304(3) 1 calc R U P A 2
H51M H -0.205081 0.760641 0.226485 0.049 Uiso 0.304(3) 1 calc R U P A 2
C516 C -0.325(2) 0.8829(16) 0.196(2) 0.058(5) Uani 0.304(3) 1 d D U P A 2
H51N H -0.324483 0.921610 0.154687 0.086 Uiso 0.304(3) 1 calc R U P A 2
H51O H -0.312900 0.912818 0.240134 0.086 Uiso 0.304(3) 1 calc R U P A 2
H51P H -0.409945 0.870148 0.202641 0.086 Uiso 0.304(3) 1 calc R U P A 2
Cl72 Cl 0.3919(4) -0.1068(2) 0.51881(18) 0.0996(12) Uani 0.5 1 d DG U P B -1
Cl71 Cl 0.5814(3) -0.06221(18) 0.38578(14) 0.0681(8) Uani 0.5 1 d DG U P B -1
C701 C 0.5403(3) 0.00196(19) 0.46762(17) 0.056(3) Uani 0.5 1 d DG U P B -1
C702 C 0.5931(5) 0.0737(3) 0.4749(2) 0.087(4) Uani 0.5 1 d DG U P B -1
H702 H 0.647640 0.087396 0.435806 0.105 Uiso 0.5 1 calc R U P B -1
C703 C 0.5641(7) 0.1245(3) 0.5404(3) 0.091(3) Uani 0.5 1 d DG U P B -1
H703 H 0.599111 0.172560 0.545495 0.110 Uiso 0.5 1 calc R U P B -1
C704 C 0.4832(7) 0.1038(4) 0.5981(3) 0.095(4) Uani 0.5 1 d DG U P B -1
H704 H 0.464637 0.137563 0.642394 0.114 Uiso 0.5 1 calc R U P B -1
C705 C 0.4294(6) 0.0331(3) 0.5907(2) 0.140(7) Uani 0.5 1 d DG U P B -1
H705 H 0.373623 0.020064 0.629497 0.168 Uiso 0.5 1 calc R U P B -1
C706 C 0.4588(4) -0.0179(2) 0.52533(16) 0.090(5) Uani 0.5 1 d DG U P B -1

loop_
_atom_site_aniso_label
_atom_site_aniso_U_11
_atom_site_aniso_U_22
_atom_site_aniso_U_33
_atom_site_aniso_U_23
_atom_site_aniso_U_13
_atom_site_aniso_U_12
P301 0.0355(5) 0.0349(5) 0.0370(6) 0.0029(4) -0.0009(4) -0.0160(4)
C301 0.037(2) 0.037(2) 0.041(2) -0.0018(16) -0.0009(17) -0.0132(17)
C302 0.037(2) 0.037(2) 0.042(2) -0.0005(16) 0.0002(18) -0.0148(17)
C303 0.043(2) 0.038(2) 0.047(2) -0.0005(16) -0.0077(19) -0.0193(18)
C304 0.048(2) 0.044(2) 0.081(3) 0.004(2) -0.011(2) -0.022(2)
C305 0.039(2) 0.046(2) 0.039(2) 0.0030(16) 0.0003(18) -0.0205(18)
C306 0.039(2) 0.051(2) 0.050(3) 0.0046(18) -0.0023(19) -0.0133(19)
C307 0.035(2) 0.053(2) 0.047(2) -0.0027(18) -0.0034(18) -0.0196(19)
C308 0.039(2) 0.073(3) 0.081(4) 0.001(2) -0.006(2) -0.013(2)
C309 0.040(2) 0.039(2) 0.039(2) 0.0094(16) -0.0052(17) -0.0198(17)
C310 0.042(2) 0.036(2) 0.049(2) 0.0104(16) -0.0050(19) -0.0161(17)
C311 0.045(2) 0.039(2) 0.079(3) 0.023(2) -0.004(2) -0.0137(19)
C312 0.040(3) 0.048(3) 0.189(6) 0.049(3) 0.005(3) -0.003(2)
C313 0.040(2) 0.0355(19) 0.039(2) 0.0060(15) -0.0006(17) -0.0147(17)
C314 0.058(3) 0.049(2) 0.039(2) 0.0100(17) -0.007(2) -0.029(2)
C315 0.074(3) 0.075(3) 0.042(3) 0.017(2) -0.012(2) -0.045(3)
C316 0.065(3) 0.096(4) 0.060(3) 0.036(3) -0.011(3) -0.025(3)
O101 0.0495(19) 0.115(3) 0.063(2) -0.0306(19) -0.0111(16) -0.0035(19)
N101 0.052(2) 0.076(3) 0.039(2) -0.0051(17) -0.0082(17) -0.031(2)
C101 0.149(6) 0.064(3) 0.062(4) -0.012(3) -0.030(4) -0.025(4)
C102 0.087(4) 0.079(4) 0.063(4) -0.040(3) -0.021(3) -0.001(3)
C103 0.075(3) 0.078(3) 0.040(3) -0.022(2) -0.015(2) -0.019(3)
C104 0.047(3) 0.094(4) 0.048(3) -0.035(3) -0.016(2) -0.004(3)
C105 0.042(2) 0.084(3) 0.039(3) -0.014(2) -0.005(2) -0.021(2)
C106 0.034(2) 0.110(4) 0.044(3) -0.015(3) -0.008(2) -0.014(3)
C107 0.046(3) 0.107(4) 0.041(3) 0.001(2) -0.003(2) -0.033(3)
C108 0.135(5) 0.066(4) 0.062(4) -0.017(3) -0.012(4) -0.025(4)
C109 0.104(4) 0.062(3) 0.052(3) -0.010(2) -0.016(3) -0.028(3)
C110 0.073(3) 0.066(3) 0.040(3) -0.016(2) -0.022(2) -0.018(3)
C111 0.052(3) 0.069(3) 0.036(2) -0.011(2) -0.016(2) -0.022(2)
C112 0.043(2) 0.071(3) 0.032(2) -0.0132(19) -0.0133(18) -0.020(2)
C113 0.037(2) 0.065(3) 0.032(2) -0.0077(18) -0.0114(17) -0.023(2)
C114 0.043(2) 0.075(3) 0.036(2) -0.007(2) -0.0121(19) -0.023(2)
O201 0.0438(16) 0.0689(18) 0.0396(16) 0.0057(13) -0.0122(13) -0.0276(14)
N201 0.0362(17) 0.0474(18) 0.0304(18) -0.0036(14) 0.0018(14) -0.0211(15)
C1T 0.048(3) 0.046(2) 0.061(3) 0.021(2) -0.002(2) -0.011(2)
C201 0.0282(19) 0.049(2) 0.032(2) 0.0014(16) 0.0021(16) -0.0216(17)
C202 0.037(2) 0.056(2) 0.034(2) 0.0071(18) -0.0036(18) -0.0279(19)
C203 0.035(2) 0.050(2) 0.036(2) 0.0117(17) 0.0000(18) -0.0234(18)
C204 0.043(2) 0.059(3) 0.048(3) 0.018(2) -0.005(2) -0.025(2)
C205 0.0287(19) 0.048(2) 0.025(2) -0.0005(15) 0.0029(16) -0.0219(17)
C206 0.0286(19) 0.048(2) 0.032(2) -0.0008(17) 0.0046(16) -0.0217(17)
C207 0.035(2) 0.042(2) 0.036(2) 0.0086(16) 0.0043(17) -0.0239(17)
C208 0.050(2) 0.044(2) 0.042(2) 0.0066(18) 0.0007(19) -0.022(2)
C209 0.059(3) 0.040(2) 0.057(3) 0.0094(19) 0.007(2) -0.018(2)
C210 0.0290(19) 0.047(2) 0.0261(19) -0.0009(16) 0.0029(15) -0.0237(17)
C211 0.034(2) 0.045(2) 0.028(2) -0.0035(16) 0.0039(16) -0.0213(18)
C212 0.034(2) 0.056(2) 0.030(2) -0.0115(17) 0.0053(17) -0.0231(19)
C213 0.036(2) 0.058(2) 0.030(2) -0.0040(17) -0.0016(17) -0.026(2)
P401 0.0432(14) 0.0419(11) 0.0287(9) 0.0002(7) -0.0051(9) -0.0145(9)
C401 0.051(3) 0.046(3) 0.033(3) 0.007(2) -0.003(2) -0.011(2)
C402 0.056(3) 0.048(3) 0.035(3) 0.006(3) -0.001(3) -0.014(3)
C403 0.049(3) 0.049(3) 0.037(3) 0.007(2) 0.002(2) -0.015(3)
C404 0.055(4) 0.052(4) 0.045(3) 0.016(3) 0.003(3) -0.005(3)
C405 0.037(3) 0.042(3) 0.029(3) 0.003(2) -0.008(3) -0.012(3)
C406 0.042(4) 0.043(3) 0.038(4) 0.004(3) -0.009(3) -0.011(3)
C407 0.043(3) 0.042(3) 0.041(4) -0.002(3) -0.007(3) -0.013(3)
C408 0.062(4) 0.055(4) 0.066(5) -0.003(4) -0.023(5) -0.018(3)
C409 0.052(3) 0.050(3) 0.027(3) 0.006(2) -0.008(3) -0.026(3)
C410 0.062(6) 0.039(4) 0.068(4) 0.003(3) 0.010(4) -0.020(4)
C411 0.065(4) 0.045(4) 0.031(3) 0.003(3) -0.009(3) -0.027(3)
C412 0.077(8) 0.045(4) 0.107(8) -0.008(4) 0.028(6) -0.013(5)
C413 0.053(4) 0.058(5) 0.028(4) 0.010(3) -0.015(3) -0.033(4)
C414 0.059(3) 0.055(3) 0.053(3) 0.015(3) -0.006(3) -0.027(3)
C415 0.067(3) 0.053(3) 0.058(4) 0.016(3) -0.006(3) -0.029(3)
C416 0.062(4) 0.070(5) 0.042(5) -0.011(4) 0.001(3) -0.034(4)
P501 0.043(3) 0.029(2) 0.036(3) 0.0028(16) -0.008(2) -0.0064(18)
C501 0.051(4) 0.047(4) 0.034(4) 0.010(4) -0.004(4) -0.011(4)
C502 0.054(4) 0.051(4) 0.036(4) 0.006(4) -0.005(4) -0.012(4)
C503 0.055(4) 0.054(4) 0.040(4) 0.007(4) -0.005(4) -0.013(4)
C504 0.069(7) 0.061(7) 0.047(6) 0.009(6) -0.009(6) -0.019(6)
C505 0.057(8) 0.028(6) 0.036(7) -0.012(5) -0.007(6) -0.011(6)
C506 0.061(9) 0.029(6) 0.057(7) 0.004(6) 0.009(6) -0.019(7)
C507 0.059(9) 0.026(6) 0.042(8) -0.001(5) 0.001(7) -0.005(6)
C508 0.074(12) 0.033(7) 0.054(9) -0.005(6) 0.026(9) -0.014(8)
C509 0.037(5) 0.038(4) 0.032(5) 0.002(4) -0.007(4) -0.012(4)
C510 0.038(5) 0.036(4) 0.033(5) 0.001(4) -0.010(4) -0.011(4)
C511 0.039(5) 0.041(4) 0.033(5) 0.003(4) -0.008(4) -0.011(4)
C512 0.049(6) 0.042(6) 0.036(7) 0.002(6) 0.002(7) -0.011(5)
C513 0.060(10) 0.044(8) 0.014(7) 0.005(5) -0.009(7) -0.032(7)
C514 0.061(5) 0.048(5) 0.039(5) 0.005(4) -0.012(5) -0.024(5)
C515 0.059(5) 0.042(5) 0.027(5) 0.009(4) -0.023(5) -0.018(4)
C516 0.058(7) 0.070(9) 0.053(8) -0.004(8) -0.003(7) -0.032(7)
Cl72 0.096(3) 0.115(2) 0.104(3) -0.014(2) 0.020(2) -0.067(2)
Cl71 0.0589(16) 0.0779(16) 0.0672(17) 0.0103(14) -0.0059(13) -0.0206(13)
C701 0.022(6) 0.076(6) 0.063(6) 0.023(5) -0.016(4) -0.002(4)
C702 0.059(7) 0.111(10) 0.102(8) -0.008(7) 0.014(7) -0.047(7)
C703 0.083(7) 0.129(9) 0.068(7) -0.007(6) 0.023(6) -0.048(6)
C704 0.078(7) 0.135(9) 0.096(8) 0.025(6) 0.000(6) -0.071(7)
C705 0.130(13) 0.191(14) 0.123(11) -0.038(9) 0.049(10) -0.100(11)
C706 0.076(10) 0.100(8) 0.098(9) 0.004(6) 0.024(7) -0.043(8)

loop_
_atom_type_symbol
_atom_type_description
_atom_type_scat_dispersion_real
_atom_type_scat_dispersion_imag
_atom_type_scat_source
C C 0.0033 0.0016 'International Tables Vol C Tables 4.2.6.8 and 6.1.1.4'
H H 0.0000 0.0000 'International Tables Vol C Tables 4.2.6.8 and 6.1.1.4'
Cl Cl 0.1484 0.1585 'International Tables Vol C Tables 4.2.6.8 and 6.1.1.4'
N N 0.0061 0.0033 'International Tables Vol C Tables 4.2.6.8 and 6.1.1.4'
O O 0.0106 0.0060 'International Tables Vol C Tables 4.2.6.8 and 6.1.1.4'
P P 0.1023 0.0942 'International Tables Vol C Tables 4.2.6.8 and 6.1.1.4'

loop_
_exptl_crystal_face_index_h
_exptl_crystal_face_index_k
_exptl_crystal_face_index_l
_exptl_crystal_face_perp_dist
0 1 0 0.0334
0 -1 0 0.0434
0 0 -1 0.0624
0 0 1 0.0712
2 0 5 0.0726
-1 0 -5 0.0640
-5 -1 4 0.1707
1 0 5 0.0623
-2 -5 0 0.0990

loop_
_geom_angle_atom_site_label_1
_geom_angle_atom_site_label_2
_geom_angle_atom_site_label_3
_geom_angle
_geom_angle_site_symmetry_1
_geom_angle_site_symmetry_3
_geom_angle_publ_flag
C301 P301 C305 112.29(17) . . ?
C309 P301 C301 108.46(17) . . ?
C309 P301 C305 107.76(16) . . ?
C309 P301 C313 110.17(17) . . ?
C313 P301 C301 109.23(17) . . ?
C313 P301 C305 108.92(18) . . ?
P301 C301 H30A 107.9 . . ?
P301 C301 H30B 107.9 . . ?
H30A C301 H30B 107.2 . . ?
C302 C301 P301 117.5(3) . . ?
C302 C301 H30A 107.9 . . ?
C302 C301 H30B 107.9 . . ?
C301 C302 H30C 109.3 . . ?
C301 C302 H30D 109.3 . . ?
H30C C302 H30D 107.9 . . ?
C303 C302 C301 111.8(3) . . ?
C303 C302 H30C 109.3 . . ?
C303 C302 H30D 109.3 . . ?
C302 C303 H30E 109.1 . . ?
C302 C303 H30F 109.1 . . ?
C302 C303 C304 112.6(3) . . ?
H30E C303 H30F 107.8 . . ?
C304 C303 H30E 109.1 . . ?
C304 C303 H30F 109.1 . . ?
C303 C304 H30G 109.5 . . ?
C303 C304 H30H 109.5 . . ?
C303 C304 H30I 109.5 . . ?
H30G C304 H30H 109.5 . . ?
H30G C304 H30I 109.5 . . ?
H30H C304 H30I 109.5 . . ?
P301 C305 H30J 108.3 . . ?
P301 C305 H30K 108.3 . . ?
H30J C305 H30K 107.4 . . ?
C306 C305 P301 115.7(2) . . ?
C306 C305 H30J 108.3 . . ?
C306 C305 H30K 108.3 . . ?
C305 C306 H30L 109.2 . . ?
C305 C306 H30M 109.2 . . ?
H30L C306 H30M 107.9 . . ?
C307 C306 C305 112.2(3) . . ?
C307 C306 H30L 109.2 . . ?
C307 C306 H30M 109.2 . . ?
C306 C307 H30N 109.3 . . ?
C306 C307 H30O 109.3 . . ?
H30N C307 H30O 108.0 . . ?
C308 C307 C306 111.6(3) . . ?
C308 C307 H30N 109.3 . . ?
C308 C307 H30O 109.3 . . ?
C307 C308 H30P 109.5 . . ?
C307 C308 H30Q 109.5 . . ?
C307 C308 H30R 109.5 . . ?
H30P C308 H30Q 109.5 . . ?
H30P C308 H30R 109.5 . . ?
H30Q C308 H30R 109.5 . . ?
P301 C309 H30S 108.7 . . ?
P301 C309 H30T 108.7 . . ?
H30S C309 H30T 107.6 . . ?
C310 C309 P301 114.3(2) . . ?
C310 C309 H30S 108.7 . . ?
C310 C309 H30T 108.7 . . ?
C309 C310 H31A 109.4 . . ?
C309 C310 H31B 109.4 . . ?
C309 C310 C311 111.0(3) . . ?
H31A C310 H31B 108.0 . . ?
C311 C310 H31A 109.4 . . ?
C311 C310 H31B 109.4 . . ?
C310 C311 H31C 109.3 . . ?
C310 C311 H31D 109.3 . . ?
H31C C311 H31D 107.9 . . ?
C312 C311 C310 111.7(3) . . ?
C312 C311 H31C 109.3 . . ?
C312 C311 H31D 109.3 . . ?
C311 C312 H31E 109.5 . . ?
C311 C312 H31F 109.5 . . ?
C311 C312 H31G 109.5 . . ?
H31E C312 H31F 109.5 . . ?
H31E C312 H31G 109.5 . . ?
H31F C312 H31G 109.5 . . ?
P301 C313 H31H 109.0 . . ?
P301 C313 H31I 109.0 . . ?
H31H C313 H31I 107.8 . . ?
C314 C313 P301 113.1(2) . . ?
C314 C313 H31H 109.0 . . ?
C314 C313 H31I 109.0 . . ?
C313 C314 H31J 108.9 . . ?
C313 C314 H31K 108.9 . . ?
C313 C314 C315 113.3(3) . . ?
H31J C314 H31K 107.7 . . ?
C315 C314 H31J 108.9 . . ?
C315 C314 H31K 108.9 . . ?
C314 C315 H31L 108.9 . . ?
C314 C315 H31M 108.9 . . ?
H31L C315 H31M 107.7 . . ?
C316 C315 C314 113.3(4) . . ?
C316 C315 H31L 108.9 . . ?
C316 C315 H31M 108.9 . . ?
C315 C316 H31N 109.5 . . ?
C315 C316 H31O 109.5 . . ?
C315 C316 H31P 109.5 . . ?
H31N C316 H31O 109.5 . . ?
H31N C316 H31P 109.5 . . ?
H31O C316 H31P 109.5 . . ?
C114 N101 C111 118.2(3) . 2_567 ?
C102 C101 H101 119.7 . . ?
C102 C101 C108 120.6(5) . . ?
C108 C101 H101 119.7 . . ?
C101 C102 H102 119.7 . . ?
C101 C102 C103 120.5(5) . . ?
C103 C102 H102 119.7 . . ?
C102 C103 C104 119.9(5) . . ?
C110 C103 C102 118.1(5) . . ?
C110 C103 C104 121.9(4) . . ?
O101 C104 C103 121.1(5) . . ?
O101 C104 C105 122.6(5) . . ?
C105 C104 C103 116.3(4) . . ?
C106 C105 C104 121.8(4) . . ?
C112 C105 C104 121.1(4) . . ?
C112 C105 C106 117.0(4) . . ?
C105 C106 H106 118.3 . . ?
C107 C106 C105 123.5(4) . . ?
C107 C106 H106 118.3 . . ?
C106 C107 H107 119.5 . . ?
C106 C107 C114 121.0(4) . . ?
C114 C107 H107 119.5 . . ?
C101 C108 H108 120.0 . . ?
C109 C108 C101 120.0(6) . . ?
C109 C108 H108 120.0 . . ?
C108 C109 H109 118.7 . . ?
C108 C109 C110 122.5(5) . . ?
C110 C109 H109 118.7 . . ?
C103 C110 C111 120.1(4) . . ?
C109 C110 C103 118.1(4) . . ?
C109 C110 C111 121.8(4) . . ?
N101 C111 C110 118.6(4) 2_567 . ?
N101 C111 C112 123.7(4) 2_567 . ?
C112 C111 C110 117.8(4) . . ?
C105 C112 C111 122.4(4) . . ?
C113 C112 C105 120.2(4) . . ?
C113 C112 C111 117.4(3) . . ?
C112 C113 C113 119.8(5) . 2_567 ?
C112 C113 C114 122.3(3) . . ?
C113 C113 C114 117.9(5) 2_567 . ?
N101 C114 C107 121.0(4) . . ?
N101 C114 C113 123.0(3) . . ?
C113 C114 C107 116.0(4) . . ?
C211 N201 C206 118.3(3) . . ?
C204 C1T H1T 120.0 . . ?
C204 C1T C209 119.9(4) . . ?
C209 C1T H1T 120.0 . . ?
C202 C201 C205 120.9(3) . . ?
C202 C201 C213 121.6(4) . 2_666 ?
C205 C201 C213 117.5(3) . 2_666 ?
O201 C202 C201 123.3(3) . . ?
O201 C202 C203 121.0(3) . . ?
C201 C202 C203 115.7(4) . . ?
C204 C203 C202 118.7(4) . . ?
C207 C203 C202 122.6(3) . . ?
C207 C203 C204 118.7(3) . . ?
C1T C204 C203 121.0(4) . . ?
C1T C204 H204 119.5 . . ?
C203 C204 H204 119.5 . . ?
C206 C205 C201 123.4(3) . . ?
C206 C205 C210 117.1(3) . 2_666 ?
C210 C205 C201 119.5(3) 2_666 . ?
N201 C206 C205 124.1(3) . . ?
N201 C206 C207 119.3(3) . . ?
C205 C206 C207 116.6(4) . . ?
C203 C207 C206 120.4(3) . . ?
C203 C207 C208 118.8(3) . . ?
C208 C207 C206 120.8(4) . . ?
C207 C208 H208 119.3 . . ?
C209 C208 C207 121.4(4) . . ?
C209 C208 H208 119.3 . . ?
C1T C209 H209 119.9 . . ?
C208 C209 C1T 120.1(4) . . ?
C208 C209 H209 119.9 . . ?
C205 C210 C211 121.4(3) 2_666 . ?
C210 C210 C205 119.1(4) 2_666 2_666 ?
C210 C210 C211 119.5(4) 2_666 . ?
N201 C211 C210 121.8(3) . . ?
N201 C211 C212 120.8(3) . . ?
C210 C211 C212 117.3(3) . . ?
C211 C212 H212 119.4 . . ?
C213 C212 C211 121.1(3) . . ?
C213 C212 H212 119.4 . . ?
C201 C213 H213 118.4 2_666 . ?
C212 C213 C201 123.1(4) . 2_666 ?
C212 C213 H213 118.4 . . ?
C401 P401 C413 108.5(3) . . ?
C405 P401 C401 111.3(3) . . ?
C405 P401 C409 107.6(3) . . ?
C405 P401 C413 110.5(3) . . ?
C409 P401 C401 108.5(2) . . ?
C409 P401 C413 110.5(3) . . ?
P401 C401 H40A 108.6 . . ?
P401 C401 H40B 108.6 . . ?
H40A C401 H40B 107.6 . . ?
C402 C401 P401 114.5(4) . . ?
C402 C401 H40A 108.6 . . ?
C402 C401 H40B 108.6 . . ?
C401 C402 H40C 109.2 . . ?
C401 C402 H40D 109.2 . . ?
C401 C402 C403 112.0(4) . . ?
H40C C402 H40D 107.9 . . ?
C403 C402 H40C 109.2 . . ?
C403 C402 H40D 109.2 . . ?
C402 C403 H40E 109.3 . . ?
C402 C403 H40F 109.3 . . ?
C402 C403 C404 111.7(5) . . ?
H40E C403 H40F 107.9 . . ?
C404 C403 H40E 109.3 . . ?
C404 C403 H40F 109.3 . . ?
C403 C404 H40G 109.5 . . ?
C403 C404 H40H 109.5 . . ?
C403 C404 H40I 109.5 . . ?
H40G C404 H40H 109.5 . . ?
H40G C404 H40I 109.5 . . ?
H40H C404 H40I 109.5 . . ?
P401 C405 H40J 107.9 . . ?
P401 C405 H40K 107.9 . . ?
H40J C405 H40K 107.2 . . ?
C406 C405 P401 117.8(4) . . ?
C406 C405 H40J 107.9 . . ?
C406 C405 H40K 107.9 . . ?
C405 C406 H40L 108.9 . . ?
C405 C406 H40M 108.9 . . ?
H40L C406 H40M 107.8 . . ?
C407 C406 C405 113.2(5) . . ?
C407 C406 H40L 108.9 . . ?
C407 C406 H40M 108.9 . . ?
C406 C407 H40N 108.3 . . ?
C406 C407 H40O 108.3 . . ?
C406 C407 C408 115.9(6) . . ?
H40N C407 H40O 107.4 . . ?
C408 C407 H40N 108.3 . . ?
C408 C407 H40O 108.3 . . ?
C407 C408 H40P 109.5 . . ?
C407 C408 H40Q 109.5 . . ?
C407 C408 H40R 109.5 . . ?
H40P C408 H40Q 109.5 . . ?
H40P C408 H40R 109.5 . . ?
H40Q C408 H40R 109.5 . . ?
P401 C409 H40S 108.5 . . ?
P401 C409 H40T 108.5 . . ?
H40S C409 H40T 107.5 . . ?
C410 C409 P401 115.2(7) . . ?
C410 C409 H40S 108.5 . . ?
C410 C409 H40T 108.5 . . ?
C409 C410 H41A 108.7 . . ?
C409 C410 H41B 108.7 . . ?
H41A C410 H41B 107.6 . . ?
C411 C410 C409 114.2(13) . . ?
C411 C410 H41A 108.7 . . ?
C411 C410 H41B 108.7 . . ?
C410 C411 H41C 108.0 . . ?
C410 C411 H41D 108.0 . . ?
C410 C411 C412 117.2(9) . . ?
H41C C411 H41D 107.3 . . ?
C412 C411 H41C 108.0 . . ?
C412 C411 H41D 108.0 . . ?
C411 C412 H41E 109.5 . . ?
C411 C412 H41F 109.5 . . ?
C411 C412 H41G 109.5 . . ?
H41E C412 H41F 109.5 . . ?
H41E C412 H41G 109.5 . . ?
H41F C412 H41G 109.5 . . ?
P401 C413 H41H 109.0 . . ?
P401 C413 H41I 109.0 . . ?
H41H C413 H41I 107.8 . . ?
C414 C413 P401 112.9(5) . . ?
C414 C413 H41H 109.0 . . ?
C414 C413 H41I 109.0 . . ?
C413 C414 H41J 109.1 . . ?
C413 C414 H41K 109.1 . . ?
C413 C414 C415 112.4(5) . . ?
H41J C414 H41K 107.8 . . ?
C415 C414 H41J 109.1 . . ?
C415 C414 H41K 109.1 . . ?
C414 C415 H41L 109.0 . . ?
C414 C415 H41M 109.0 . . ?
H41L C415 H41M 107.8 . . ?
C416 C415 C414 112.8(7) . . ?
C416 C415 H41L 109.0 . . ?
C416 C415 H41M 109.0 . . ?
C415 C416 H41N 109.5 . . ?
C415 C416 H41O 109.5 . . ?
C415 C416 H41P 109.5 . . ?
H41N C416 H41O 109.5 . . ?
H41N C416 H41P 109.5 . . ?
H41O C416 H41P 109.5 . . ?
C501 P501 C505 105.4(6) . . ?
C509 P501 C501 109.9(7) . . ?
C509 P501 C505 110.3(7) . . ?
C509 P501 C513 111.0(7) . . ?
C513 P501 C501 112.1(6) . . ?
C513 P501 C505 108.1(6) . . ?
P501 C501 H50A 108.6 . . ?
P501 C501 H50B 108.6 . . ?
H50A C501 H50B 107.6 . . ?
C502 C501 P501 114.7(8) . . ?
C502 C501 H50A 108.6 . . ?
C502 C501 H50B 108.6 . . ?
C501 C502 H50C 108.8 . . ?
C501 C502 H50D 108.8 . . ?
C501 C502 C503 113.7(11) . . ?
H50C C502 H50D 107.7 . . ?
C503 C502 H50C 108.8 . . ?
C503 C502 H50D 108.8 . . ?
C502 C503 H50E 109.2 . . ?
C502 C503 H50F 109.2 . . ?
H50E C503 H50F 107.9 . . ?
C504 C503 C502 112.2(12) . . ?
C504 C503 H50E 109.2 . . ?
C504 C503 H50F 109.2 . . ?
C503 C504 H50G 109.5 . . ?
C503 C504 H50H 109.5 . . ?
C503 C504 H50I 109.5 . . ?
H50G C504 H50H 109.5 . . ?
H50G C504 H50I 109.5 . . ?
H50H C504 H50I 109.5 . . ?
P501 C505 H50J 108.2 . . ?
P501 C505 H50K 108.2 . . ?
H50J C505 H50K 107.4 . . ?
C506 C505 P501 116.3(12) . . ?
C506 C505 H50J 108.2 . . ?
C506 C505 H50K 108.2 . . ?
C505 C506 H50L 108.8 . . ?
C505 C506 H50M 108.8 . . ?
C505 C506 C507 114(2) . . ?
H50L C506 H50M 107.6 . . ?
C507 C506 H50L 108.8 . . ?
C507 C506 H50M 108.8 . . ?
C506 C507 H50N 108.9 . . ?
C506 C507 H50O 108.9 . . ?
C506 C507 C508 113.2(16) . . ?
H50N C507 H50O 107.7 . . ?
C508 C507 H50N 108.9 . . ?
C508 C507 H50O 108.9 . . ?
C507 C508 H50P 109.5 . . ?
C507 C508 H50Q 109.5 . . ?
C507 C508 H50R 109.5 . . ?
H50P C508 H50Q 109.5 . . ?
H50P C508 H50R 109.5 . . ?
H50Q C508 H50R 109.5 . . ?
P501 C509 H50S 108.2 . . ?
P501 C509 H50T 108.2 . . ?
H50S C509 H50T 107.3 . . ?
C510 C509 P501 116.6(10) . . ?
C510 C509 H50S 108.2 . . ?
C510 C509 H50T 108.2 . . ?
C509 C510 H51A 108.4 . . ?
C509 C510 H51B 108.4 . . ?
H51A C510 H51B 107.4 . . ?
C511 C510 C509 115.6(12) . . ?
C511 C510 H51A 108.4 . . ?
C511 C510 H51B 108.4 . . ?
C510 C511 H51C 108.4 . . ?
C510 C511 H51D 108.4 . . ?
C510 C511 C512 115.5(13) . . ?
H51C C511 H51D 107.5 . . ?
C512 C511 H51C 108.4 . . ?
C512 C511 H51D 108.4 . . ?
C511 C512 H51E 109.5 . . ?
C511 C512 H51F 109.5 . . ?
C511 C512 H51G 109.5 . . ?
H51E C512 H51F 109.5 . . ?
H51E C512 H51G 109.5 . . ?
H51F C512 H51G 109.5 . . ?
P501 C513 H51H 107.9 . . ?
P501 C513 H51I 107.9 . . ?
H51H C513 H51I 107.2 . . ?
C514 C513 P501 117.7(8) . . ?
C514 C513 H51H 107.9 . . ?
C514 C513 H51I 107.9 . . ?
C513 C514 H51J 108.8 . . ?
C513 C514 H51K 108.8 . . ?
H51J C514 H51K 107.7 . . ?
C515 C514 C513 113.7(10) . . ?
C515 C514 H51J 108.8 . . ?
C515 C514 H51K 108.8 . . ?
C514 C515 H51L 109.6 . . ?
C514 C515 H51M 109.6 . . ?
H51L C515 H51M 108.1 . . ?
C516 C515 C514 110.2(15) . . ?
C516 C515 H51L 109.6 . . ?
C516 C515 H51M 109.6 . . ?
C515 C516 H51N 109.5 . . ?
C515 C516 H51O 109.5 . . ?
C515 C516 H51P 109.5 . . ?
H51N C516 H51O 109.5 . . ?
H51N C516 H51P 109.5 . . ?
H51O C516 H51P 109.5 . . ?
C702 C701 Cl71 118.8 . . ?
C706 C701 Cl71 121.1 . . ?
C706 C701 C702 120.1 . . ?
C701 C702 H702 120.1 . . ?
C703 C702 C701 119.7 . . ?
C703 C702 H702 120.1 . . ?
C702 C703 H703 120.1 . . ?
C704 C703 C702 119.8 . . ?
C704 C703 H703 120.1 . . ?
C703 C704 H704 119.8 . . ?
C703 C704 C705 120.5 . . ?
C705 C704 H704 119.8 . . ?
C704 C705 H705 120.2 . . ?
C706 C705 C704 119.7 . . ?
C706 C705 H705 120.2 . . ?
C701 C706 Cl72 121.6 . . ?
C701 C706 C705 120.2 . . ?
C705 C706 Cl72 118.2 . . ?

loop_
_geom_bond_atom_site_label_1
_geom_bond_atom_site_label_2
_geom_bond_distance
_geom_bond_site_symmetry_2
_geom_bond_publ_flag
P301 C301 1.795(4) . ?
P301 C305 1.798(3) . ?
P301 C309 1.790(3) . ?
P301 C313 1.792(4) . ?
C301 H30A 0.9700 . ?
C301 H30B 0.9700 . ?
C301 C302 1.524(4) . ?
C302 H30C 0.9700 . ?
C302 H30D 0.9700 . ?
C302 C303 1.514(5) . ?
C303 H30E 0.9700 . ?
C303 H30F 0.9700 . ?
C303 C304 1.516(5) . ?
C304 H30G 0.9600 . ?
C304 H30H 0.9600 . ?
C304 H30I 0.9600 . ?
C305 H30J 0.9700 . ?
C305 H30K 0.9700 . ?
C305 C306 1.528(5) . ?
C306 H30L 0.9700 . ?
C306 H30M 0.9700 . ?
C306 C307 1.525(5) . ?
C307 H30N 0.9700 . ?
C307 H30O 0.9700 . ?
C307 C308 1.516(5) . ?
C308 H30P 0.9600 . ?
C308 H30Q 0.9600 . ?
C308 H30R 0.9600 . ?
C309 H30S 0.9700 . ?
C309 H30T 0.9700 . ?
C309 C310 1.523(5) . ?
C310 H31A 0.9700 . ?
C310 H31B 0.9700 . ?
C310 C311 1.527(5) . ?
C311 H31C 0.9700 . ?
C311 H31D 0.9700 . ?
C311 C312 1.519(5) . ?
C312 H31E 0.9600 . ?
C312 H31F 0.9600 . ?
C312 H31G 0.9600 . ?
C313 H31H 0.9700 . ?
C313 H31I 0.9700 . ?
C313 C314 1.523(5) . ?
C314 H31J 0.9700 . ?
C314 H31K 0.9700 . ?
C314 C315 1.534(6) . ?
C315 H31L 0.9700 . ?
C315 H31M 0.9700 . ?
C315 C316 1.521(6) . ?
C316 H31N 0.9600 . ?
C316 H31O 0.9600 . ?
C316 H31P 0.9600 . ?
O101 C104 1.276(5) . ?
N101 C111 1.362(5) 2_567 ?
N101 C114 1.346(5) . ?
C101 H101 0.9300 . ?
C101 C102 1.379(7) . ?
C101 C108 1.380(8) . ?
C102 H102 0.9300 . ?
C102 C103 1.430(7) . ?
C103 C104 1.467(7) . ?
C103 C110 1.418(6) . ?
C104 C105 1.431(6) . ?
C105 C106 1.421(6) . ?
C105 C112 1.417(5) . ?
C106 H106 0.9300 . ?
C106 C107 1.355(6) . ?
C107 H107 0.9300 . ?
C107 C114 1.443(5) . ?
C108 H108 0.9300 . ?
C108 C109 1.350(7) . ?
C109 H109 0.9300 . ?
C109 C110 1.414(6) . ?
C110 C111 1.441(6) . ?
C111 C112 1.420(6) . ?
C112 C113 1.408(5) . ?
C113 C113 1.417(7) 2_567 ?
C113 C114 1.428(6) . ?
O201 C202 1.266(4) . ?
N201 C206 1.360(5) . ?
N201 C211 1.348(4) . ?
C1T H1T 0.9300 . ?
C1T C204 1.383(5) . ?
C1T C209 1.385(6) . ?
C201 C202 1.421(5) . ?
C201 C205 1.425(5) . ?
C201 C213 1.428(5) 2_666 ?
C202 C203 1.478(5) . ?
C203 C204 1.408(5) . ?
C203 C207 1.403(5) . ?
C204 H204 0.9300 . ?
C205 C206 1.414(5) . ?
C205 C210 1.424(5) 2_666 ?
C206 C207 1.453(5) . ?
C207 C208 1.411(5) . ?
C208 H208 0.9300 . ?
C208 C209 1.363(5) . ?
C209 H209 0.9300 . ?
C210 C210 1.396(7) 2_666 ?
C210 C211 1.428(4) . ?
C211 C212 1.431(5) . ?
C212 H212 0.9300 . ?
C212 C213 1.349(5) . ?
C213 H213 0.9300 . ?
P401 C401 1.807(5) . ?
P401 C405 1.782(6) . ?
P401 C409 1.793(5) . ?
P401 C413 1.811(7) . ?
C401 H40A 0.9700 . ?
C401 H40B 0.9700 . ?
C401 C402 1.514(7) . ?
C402 H40C 0.9700 . ?
C402 H40D 0.9700 . ?
C402 C403 1.526(7) . ?
C403 H40E 0.9700 . ?
C403 H40F 0.9700 . ?
C403 C404 1.533(7) . ?
C404 H40G 0.9600 . ?
C404 H40H 0.9600 . ?
C404 H40I 0.9600 . ?
C405 H40J 0.9700 . ?
C405 H40K 0.9700 . ?
C405 C406 1.524(7) . ?
C406 H40L 0.9700 . ?
C406 H40M 0.9700 . ?
C406 C407 1.512(8) . ?
C407 H40N 0.9700 . ?
C407 H40O 0.9700 . ?
C407 C408 1.521(8) . ?
C408 H40P 0.9600 . ?
C408 H40Q 0.9600 . ?
C408 H40R 0.9600 . ?
C409 H40S 0.9700 . ?
C409 H40T 0.9700 . ?
C409 C410 1.506(15) . ?
C410 H41A 0.9700 . ?
C410 H41B 0.9700 . ?
C410 C411 1.489(10) . ?
C411 H41C 0.9700 . ?
C411 H41D 0.9700 . ?
C411 C412 1.497(10) . ?
C412 H41E 0.9600 . ?
C412 H41F 0.9600 . ?
C412 H41G 0.9600 . ?
C413 H41H 0.9700 . ?
C413 H41I 0.9700 . ?
C413 C414 1.513(7) . ?
C414 H41J 0.9700 . ?
C414 H41K 0.9700 . ?
C414 C415 1.526(8) . ?
C415 H41L 0.9700 . ?
C415 H41M 0.9700 . ?
C415 C416 1.467(11) . ?
C416 H41N 0.9600 . ?
C416 H41O 0.9600 . ?
C416 H41P 0.9600 . ?
P501 C501 1.805(11) . ?
P501 C505 1.817(9) . ?
P501 C509 1.769(12) . ?
P501 C513 1.805(11) . ?
C501 H50A 0.9700 . ?
C501 H50B 0.9700 . ?
C501 C502 1.517(14) . ?
C502 H50C 0.9700 . ?
C502 H50D 0.9700 . ?
C502 C503 1.531(13) . ?
C503 H50E 0.9700 . ?
C503 H50F 0.9700 . ?
C503 C504 1.492(15) . ?
C504 H50G 0.9600 . ?
C504 H50H 0.9600 . ?
C504 H50I 0.9600 . ?
C505 H50J 0.9700 . ?
C505 H50K 0.9700 . ?
C505 C506 1.49(2) . ?
C506 H50L 0.9700 . ?
C506 H50M 0.9700 . ?
C506 C507 1.499(18) . ?
C507 H50N 0.9700 . ?
C507 H50O 0.9700 . ?
C507 C508 1.501(16) . ?
C508 H50P 0.9600 . ?
C508 H50Q 0.9600 . ?
C508 H50R 0.9600 . ?
C509 H50S 0.9700 . ?
C509 H50T 0.9700 . ?
C509 C510 1.525(13) . ?
C510 H51A 0.9700 . ?
C510 H51B 0.9700 . ?
C510 C511 1.512(14) . ?
C511 H51C 0.9700 . ?
C511 H51D 0.9700 . ?
C511 C512 1.532(14) . ?
C512 H51E 0.9600 . ?
C512 H51F 0.9600 . ?
C512 H51G 0.9600 . ?
C513 H51H 0.9700 . ?
C513 H51I 0.9700 . ?
C513 C514 1.549(13) . ?
C514 H51J 0.9700 . ?
C514 H51K 0.9700 . ?
C514 C515 1.529(14) . ?
C515 H51L 0.9700 . ?
C515 H51M 0.9700 . ?
C515 C516 1.488(16) . ?
C516 H51N 0.9600 . ?
C516 H51O 0.9600 . ?
C516 H51P 0.9600 . ?
Cl72 C706 1.7275 . ?
Cl71 C701 1.7296 . ?
C701 C702 1.3893 . ?
C701 C706 1.3765 . ?
C702 H702 0.9300 . ?
C702 C703 1.3803 . ?
C703 H703 0.9300 . ?
C703 C704 1.3787 . ?
C704 H704 0.9300 . ?
C704 C705 1.3815 . ?
C705 H705 0.9300 . ?
C705 C706 1.3801 . ?

loop_
_geom_torsion_atom_site_label_1
_geom_torsion_atom_site_label_2
_geom_torsion_atom_site_label_3
_geom_torsion_atom_site_label_4
_geom_torsion
_geom_torsion_site_symmetry_1
_geom_torsion_site_symmetry_2
_geom_torsion_site_symmetry_3
_geom_torsion_site_symmetry_4
_geom_torsion_publ_flag
P301 C301 C302 C303 -167.7(3) . . . . ?
P301 C305 C306 C307 174.6(3) . . . . ?
P301 C309 C310 C311 -173.6(3) . . . . ?
P301 C313 C314 C315 162.3(3) . . . . ?
C301 P301 C305 C306 76.1(3) . . . . ?
C301 P301 C309 C310 -50.8(3) . . . . ?
C301 P301 C313 C314 -179.4(2) . . . . ?
C301 C302 C303 C304 -179.7(3) . . . . ?
C305 P301 C301 C302 -58.0(3) . . . . ?
C305 P301 C309 C310 -172.5(3) . . . . ?
C305 P301 C313 C314 -56.4(3) . . . . ?
C305 C306 C307 C308 179.1(4) . . . . ?
C309 P301 C301 C302 -177.0(3) . . . . ?
C309 P301 C305 C306 -164.5(3) . . . . ?
C309 P301 C313 C314 61.6(3) . . . . ?
C309 C310 C311 C312 -178.8(4) . . . . ?
C313 P301 C301 C302 63.0(3) . . . . ?
C313 P301 C305 C306 -45.0(3) . . . . ?
C313 P301 C309 C310 68.7(3) . . . . ?
C313 C314 C315 C316 -71.3(4) . . . . ?
O101 C104 C105 C106 1.6(7) . . . . ?
O101 C104 C105 C112 -175.1(4) . . . . ?
N101 C111 C112 C105 178.2(4) 2_567 . . . ?
N101 C111 C112 C113 0.2(6) 2_567 . . . ?
C101 C102 C103 C104 -178.8(5) . . . . ?
C101 C102 C103 C110 0.7(7) . . . . ?
C101 C108 C109 C110 0.5(8) . . . . ?
C102 C101 C108 C109 -1.4(8) . . . . ?
C102 C103 C104 O101 -1.9(7) . . . . ?
C102 C103 C104 C105 177.1(4) . . . . ?
C102 C103 C110 C109 -1.6(6) . . . . ?
C102 C103 C110 C111 177.3(4) . . . . ?
C103 C104 C105 C106 -177.5(4) . . . . ?
C103 C104 C105 C112 5.9(6) . . . . ?
C103 C110 C111 N101 -174.7(4) . . . 2_567 ?
C103 C110 C111 C112 5.3(6) . . . . ?
C104 C103 C110 C109 177.9(4) . . . . ?
C104 C103 C110 C111 -3.2(6) . . . . ?
C104 C105 C106 C107 -174.6(4) . . . . ?
C104 C105 C112 C111 -4.0(6) . . . . ?
C104 C105 C112 C113 174.0(4) . . . . ?
C105 C106 C107 C114 -0.4(7) . . . . ?
C105 C112 C113 C113 -177.7(4) . . . 2_567 ?
C105 C112 C113 C114 1.8(6) . . . . ?
C106 C105 C112 C111 179.2(4) . . . . ?
C106 C105 C112 C113 -2.8(6) . . . . ?
C106 C107 C114 N101 178.7(4) . . . . ?
C106 C107 C114 C113 -0.7(6) . . . . ?
C108 C101 C102 C103 0.8(8) . . . . ?
C108 C109 C110 C103 1.0(7) . . . . ?
C108 C109 C110 C111 -177.9(5) . . . . ?
C109 C110 C111 N101 4.0(6) . . . 2_567 ?
C109 C110 C111 C112 -175.9(4) . . . . ?
C110 C103 C104 O101 178.6(4) . . . . ?
C110 C103 C104 C105 -2.3(6) . . . . ?
C110 C111 C112 C105 -1.8(6) . . . . ?
C110 C111 C112 C113 -179.8(4) . . . . ?
C111 N101 C114 C107 179.9(4) 2_567 . . . ?
C111 N101 C114 C113 -0.7(6) 2_567 . . . ?
C111 C112 C113 C113 0.4(7) . . . 2_567 ?
C111 C112 C113 C114 179.9(4) . . . . ?
C112 C105 C106 C107 2.2(7) . . . . ?
C112 C113 C114 N101 -179.4(4) . . . . ?
C112 C113 C114 C107 0.0(6) . . . . ?
C113 C113 C114 N101 0.1(7) 2_567 . . . ?
C113 C113 C114 C107 179.5(4) 2_567 . . . ?
O201 C202 C203 C204 -0.2(5) . . . . ?
O201 C202 C203 C207 -179.9(3) . . . . ?
N201 C206 C207 C203 -174.8(3) . . . . ?
N201 C206 C207 C208 2.8(5) . . . . ?
N201 C211 C212 C213 -178.7(3) . . . . ?
C201 C202 C203 C204 179.4(3) . . . . ?
C201 C202 C203 C207 -0.3(5) . . . . ?
C201 C205 C206 N201 179.3(3) . . . . ?
C201 C205 C206 C207 -0.7(5) . . . . ?
C202 C201 C205 C206 -4.5(5) . . . . ?
C202 C201 C205 C210 175.9(3) . . . 2_666 ?
C202 C203 C204 C1T -178.4(3) . . . . ?
C202 C203 C207 C206 -4.9(5) . . . . ?
C202 C203 C207 C208 177.6(3) . . . . ?
C203 C207 C208 C209 1.6(5) . . . . ?
C204 C1T C209 C208 -0.5(5) . . . . ?
C204 C203 C207 C206 175.4(3) . . . . ?
C204 C203 C207 C208 -2.1(5) . . . . ?
C205 C201 C202 O201 -175.5(3) . . . . ?
C205 C201 C202 C203 4.9(4) . . . . ?
C205 C206 C207 C203 5.3(4) . . . . ?
C205 C206 C207 C208 -177.2(3) . . . . ?
C205 C210 C211 N201 179.3(3) 2_666 . . . ?
C205 C210 C211 C212 -1.6(5) 2_666 . . . ?
C206 N201 C211 C210 0.8(5) . . . . ?
C206 N201 C211 C212 -178.3(3) . . . . ?
C206 C207 C208 C209 -175.9(3) . . . . ?
C207 C203 C204 C1T 1.4(5) . . . . ?
C207 C208 C209 C1T -0.3(5) . . . . ?
C209 C1T C204 C203 0.0(5) . . . . ?
C210 C205 C206 N201 -1.1(5) 2_666 . . . ?
C210 C205 C206 C207 178.9(3) 2_666 . . . ?
C210 C210 C211 N201 -1.2(6) 2_666 . . . ?
C210 C210 C211 C212 177.8(4) 2_666 . . . ?
C210 C211 C212 C213 2.2(5) . . . . ?
C211 N201 C206 C205 0.4(5) . . . . ?
C211 N201 C206 C207 -179.6(3) . . . . ?
C211 C212 C213 C201 -0.5(5) . . . 2_666 ?
C213 C201 C202 O201 2.7(5) 2_666 . . . ?
C213 C201 C202 C203 -176.9(3) 2_666 . . . ?
C213 C201 C205 C206 177.1(3) 2_666 . . . ?
C213 C201 C205 C210 -2.5(4) 2_666 . . 2_666 ?
P401 C401 C402 C403 -178.6(5) . . . . ?
P401 C405 C406 C407 -175.9(5) . . . . ?
P401 C409 C410 C411 -173.9(7) . . . . ?
P401 C413 C414 C415 144.2(5) . . . . ?
C401 P401 C405 C406 83.2(5) . . . . ?
C401 P401 C409 C410 64.7(7) . . . . ?
C401 P401 C413 C414 167.2(4) . . . . ?
C401 C402 C403 C404 174.9(6) . . . . ?
C405 P401 C401 C402 -75.9(6) . . . . ?
C405 P401 C409 C410 -55.8(7) . . . . ?
C405 P401 C413 C414 -70.5(5) . . . . ?
C405 C406 C407 C408 -178.6(6) . . . . ?
C409 P401 C401 C402 166.0(5) . . . . ?
C409 P401 C405 C406 -158.1(5) . . . . ?
C409 P401 C413 C414 48.4(5) . . . . ?
C409 C410 C411 C412 179.9(9) . . . . ?
C413 P401 C401 C402 45.9(6) . . . . ?
C413 P401 C405 C406 -37.4(6) . . . . ?
C413 P401 C409 C410 -176.5(7) . . . . ?
C413 C414 C415 C416 69.9(9) . . . . ?
P501 C501 C502 C503 170.0(10) . . . . ?
P501 C505 C506 C507 175(2) . . . . ?
P501 C509 C510 C511 -176.2(13) . . . . ?
P501 C513 C514 C515 -178.8(10) . . . . ?
C501 P501 C505 C506 175(2) . . . . ?
C501 P501 C509 C510 51.4(14) . . . . ?
C501 P501 C513 C514 -41.1(12) . . . . ?
C501 C502 C503 C504 58.2(17) . . . . ?
C505 P501 C501 C502 53.4(12) . . . . ?
C505 P501 C509 C510 167.2(11) . . . . ?
C505 P501 C513 C514 -156.9(10) . . . . ?
C505 C506 C507 C508 -176(3) . . . . ?
C509 P501 C501 C502 172.2(10) . . . . ?
C509 P501 C505 C506 57(2) . . . . ?
C509 P501 C513 C514 82.1(12) . . . . ?
C509 C510 C511 C512 -178.2(15) . . . . ?
C513 P501 C501 C502 -64.0(11) . . . . ?
C513 P501 C505 C506 -65(2) . . . . ?
C513 P501 C509 C510 -73.0(13) . . . . ?
C513 C514 C515 C516 177.6(18) . . . . ?
Cl71 C701 C702 C703 -178.5 . . . . ?
Cl71 C701 C706 Cl72 -0.7 . . . . ?
Cl71 C701 C706 C705 178.8 . . . . ?
C701 C702 C703 C704 0.0 . . . . ?
C702 C701 C706 Cl72 -179.7 . . . . ?
C702 C701 C706 C705 -0.2 . . . . ?
C702 C703 C704 C705 -0.8 . . . . ?
C703 C704 C705 C706 1.1 . . . . ?
C704 C705 C706 Cl72 178.9 . . . . ?
C704 C705 C706 C701 -0.6 . . . . ?
C706 C701 C702 C703 0.5 . . . . ?

loop_
_exptl_oxdiff_crystal_face_indexfrac_h
_exptl_oxdiff_crystal_face_indexfrac_k
_exptl_oxdiff_crystal_face_indexfrac_l
_exptl_oxdiff_crystal_face_x
_exptl_oxdiff_crystal_face_y
_exptl_oxdiff_crystal_face_z
-0.0000 0.9965 -0.0005 0.0430 0.0196 0.0087
0.0000 -0.9965 0.0005 -0.0430 -0.0196 -0.0087
0.0002 0.0001 -0.9961 -0.0153 0.0349 -0.0093
-0.0002 -0.0001 0.9961 0.0153 -0.0349 0.0093
1.9905 -0.0016 4.9795 0.0673 -0.1995 -0.0939
-0.9948 0.0011 -4.9799 -0.0718 0.1869 0.0237
-4.9791 -0.9943 3.9867 0.0407 -0.0960 0.3800
0.9948 -0.0011 4.9799 0.0718 -0.1869 -0.0237
-1.9911 -4.9817 0.0035 -0.2060 -0.0728 0.0972
